data_4122082
loop_
_publ_author_name
'Tsou, Chih-Chin'
'Chiu, Wei-Chun'
'Ke, Chun-Hung'
'Tsai, Jia-Chun'
'Wang, Yun-Ming'
'Chiang, Ming-Hsi'
'Liaw, Wen-Feng'

_publ_section_title
;
 Iron(III) Bound by Hydrosulfide Anion Ligands: NO-Promoted Stabilization
 of the [Fe(III)-SH] Motif.
;
_journal_issue 26
_journal_name_full 'Journal of the American Chemical Society'
_journal_page_first 9424
_journal_page_last 9433
_journal_paper_doi 10.1021/ja503683y
_journal_volume 136
_journal_year 2014
_chemical_formula_sum 'C36 H32 Fe N P2 S3'
_chemical_formula_weight 692.59
_chemical_name_systematic
;
 ?
;
_space_group_crystal_system monoclinic
_space_group_IT_number 14
_space_group_name_Hall '-P 2yn'
_space_group_name_H-M_alt 'P 1 21/n 1'
_symmetry_space_group_name_Hall '-P 2yn'
_symmetry_space_group_name_H-M 'P 1 21/n 1'
_atom_sites_solution_hydrogens mixed
_audit_creation_method SHELXL-2013
_cell_angle_alpha 90
_cell_angle_beta 102.9490(12)
_cell_angle_gamma 90
_cell_formula_units_Z 8
_cell_length_a 21.6245(11)
_cell_length_b 13.2431(7)
_cell_length_c 23.8643(11)
_cell_measurement_reflns_used 7449
_cell_measurement_temperature 100(2)
_cell_measurement_theta_max 26.1268
_cell_measurement_theta_min 2.3308
_cell_volume 6660.4(6)
_computing_cell_refinement 'SAINT V8.34A (Bruker AXS Inc., 2013)'
_computing_data_collection 'APEX2 (Bruker AXS, 2010)'
_computing_data_reduction 'SAINT V8.34A (Bruker AXS Inc., 2013)'
_computing_molecular_graphics 'SHELXTL (Sheldrick, 2008)'
_computing_publication_material SHELXTL
_computing_structure_refinement 'SHELXL-2013 (Sheldrick, 2013)'
_diffrn_ambient_temperature 100(2)
_diffrn_detector_area_resol_mean 8.3333
_diffrn_measured_fraction_theta_full 1.000
_diffrn_measured_fraction_theta_max 0.989
_diffrn_measurement_device_type 'Bruker APEX-II CCD'
_diffrn_measurement_method '\f and \w scans'
_diffrn_radiation_type MoK\a
_diffrn_radiation_wavelength 0.71073
_diffrn_reflns_av_R_equivalents 0.0701
_diffrn_reflns_av_unetI/netI 0.0672
_diffrn_reflns_Laue_measured_fraction_full 1.000
_diffrn_reflns_Laue_measured_fraction_max 0.989
_diffrn_reflns_limit_h_max 27
_diffrn_reflns_limit_h_min -27
_diffrn_reflns_limit_k_max 13
_diffrn_reflns_limit_k_min -16
_diffrn_reflns_limit_l_max 29
_diffrn_reflns_limit_l_min -29
_diffrn_reflns_number 53817
_diffrn_reflns_point_group_measured_fraction_full 1.000
_diffrn_reflns_point_group_measured_fraction_max 0.989
_diffrn_reflns_theta_full 25.242
_diffrn_reflns_theta_max 26.537
_diffrn_reflns_theta_min 1.149
_exptl_absorpt_coefficient_mu 0.764
_exptl_absorpt_correction_T_max 0.9485
_exptl_absorpt_correction_T_min 0.7614
_exptl_absorpt_correction_type multi-scan
_exptl_absorpt_process_details 'SADABS V2012/1 (Bruker AXS Inc.)'
_exptl_crystal_colour Black
_exptl_crystal_density_diffrn 1.381
_exptl_crystal_density_meas ?
_exptl_crystal_density_method 'not measured'
_exptl_crystal_description Lump
_exptl_crystal_F_000 2872
_exptl_crystal_size_max 0.12
_exptl_crystal_size_mid 0.10
_exptl_crystal_size_min 0.07
_refine_diff_density_max 0.540
_refine_diff_density_min -0.485
_refine_diff_density_rms 0.077
_refine_ls_extinction_method none
_refine_ls_goodness_of_fit_ref 1.000
_refine_ls_hydrogen_treatment constr
_refine_ls_matrix_type full
_refine_ls_number_parameters 775
_refine_ls_number_reflns 13698
_refine_ls_number_restraints 0
_refine_ls_restrained_S_all 1.000
_refine_ls_R_factor_all 0.0724
_refine_ls_R_factor_gt 0.0406
_refine_ls_shift/su_max 0.002
_refine_ls_shift/su_mean 0.000
_refine_ls_structure_factor_coef Fsqd
_refine_ls_weighting_details 'w=1/[\s^2^(Fo^2^)+(0.0457P)^2^] where P=(Fo^2^+2Fc^2^)/3'
_refine_ls_weighting_scheme calc
_refine_ls_wR_factor_gt 0.0857
_refine_ls_wR_factor_ref 0.0972
_reflns_Friedel_coverage 0.000
_reflns_number_gt 9755
_reflns_number_total 13698
_reflns_threshold_expression 'I > 2\s(I)'
_cod_data_source_file ja503683y_si_001.cif
_cod_data_source_block complex_6
_cod_depositor_comments
;Adding full bibliography for 4122079--4122082.cif.

The following automatic conversions were performed:

'_exptl_crystal_density_meas' value 'not measured' was changed to '?'
- the value is perceived as not measured.

Automatic conversion script
Id: cif_fix_values 3008 2015-01-20 13:52:24Z robertas 
;
_cod_database_code 4122082
_shelx_space_group_comment
;
The symmetry employed for this shelxl refinement is uniquely defined
by the following loop, which should always be used as a source of
symmetry information in preference to the above space-group names.
They are only intended as comments.
;

loop_
_space_group_symop_operation_xyz
'x, y, z'
'-x+1/2, y+1/2, -z+1/2'
'-x, -y, -z'
'x-1/2, -y-1/2, z-1/2'

loop_
_atom_site_label
_atom_site_type_symbol
_atom_site_fract_x
_atom_site_fract_y
_atom_site_fract_z
_atom_site_U_iso_or_equiv
_atom_site_adp_type
_atom_site_occupancy
_atom_site_site_symmetry_order
_atom_site_calc_flag
_atom_site_refinement_flags_posn
_atom_site_refinement_flags_adp
Fe1 Fe 0.05243(2) 0.44500(3) 0.52436(2) 0.01653(10) Uani 1 1 d . .
Fe2 Fe 0.95331(2) 0.03410(3) 0.95690(2) 0.01419(10) Uani 1 1 d . .
P1 P 0.12505(3) 1.01028(6) 0.72145(3) 0.01208(15) Uani 1 1 d . .
P2 P 0.21640(3) 1.01003(6) 0.64669(3) 0.01188(15) Uani 1 1 d . .
P3 P 0.79272(3) 0.61500(6) 0.87938(3) 0.01251(15) Uani 1 1 d . .
P4 P 0.87357(3) 0.58437(6) 0.79463(3) 0.01199(15) Uani 1 1 d . .
S1 S 0.07729(3) 0.27834(6) 0.50570(3) 0.01909(16) Uani 1 1 d . .
S2 S -0.03691(3) 0.45948(6) 0.55359(3) 0.02300(17) Uani 1 1 d . .
S3 S 0.13398(4) 0.50442(7) 0.59635(3) 0.03008(19) Uani 1 1 d . .
S4 S 0.93953(4) -0.00754(6) 0.86069(3) 0.02401(17) Uani 1 1 d . .
S5 S 0.87499(3) 0.14484(6) 0.97036(3) 0.02291(17) Uani 1 1 d . .
S6 S 1.04399(3) 0.10800(6) 0.99461(3) 0.01819(16) Uani 1 1 d . .
N1 N 0.18502(10) 1.04180(18) 0.69778(9) 0.0150(5) Uani 1 1 d . .
N2 N 0.82479(10) 0.63420(17) 0.82713(9) 0.0147(5) Uani 1 1 d . .
C1 C 0.09806(12) 0.8837(2) 0.70425(10) 0.0145(6) Uani 1 1 d . .
C2 C 0.13536(14) 0.8031(2) 0.73051(11) 0.0206(6) Uani 1 1 d . .
H2 H 0.1722 0.8160 0.7597 0.025 Uiso 1 1 calc R U
C3 C 0.11894(16) 0.7053(3) 0.71423(13) 0.0298(8) Uani 1 1 d . .
H3 H 0.1447 0.6510 0.7320 0.036 Uiso 1 1 calc R U
C4 C 0.06475(15) 0.6860(3) 0.67192(13) 0.0295(8) Uani 1 1 d . .
H4 H 0.0532 0.6183 0.6612 0.035 Uiso 1 1 calc R U
C5 C 0.02755(14) 0.7647(3) 0.64538(13) 0.0288(8) Uani 1 1 d . .
H5 H -0.0092 0.7512 0.6162 0.035 Uiso 1 1 calc R U
C6 C 0.04396(13) 0.8633(2) 0.66143(11) 0.0199(6) Uani 1 1 d . .
H6 H 0.0183 0.9174 0.6432 0.024 Uiso 1 1 calc R U
C7 C 0.05895(12) 1.0932(2) 0.69518(10) 0.0142(6) Uani 1 1 d . .
C8 C 0.00272(12) 1.0825(2) 0.71457(11) 0.0190(6) Uani 1 1 d . .
H8 H -0.0010 1.0302 0.7409 0.023 Uiso 1 1 calc R U
C9 C -0.04716(13) 1.1479(2) 0.69545(12) 0.0228(7) Uani 1 1 d . .
H9 H -0.0855 1.1401 0.7082 0.027 Uiso 1 1 calc R U
C10 C -0.04145(13) 1.2253(2) 0.65760(12) 0.0231(7) Uani 1 1 d . .
H10 H -0.0755 1.2713 0.6452 0.028 Uiso 1 1 calc R U
C11 C 0.01382(13) 1.2354(2) 0.63803(11) 0.0207(6) Uani 1 1 d . .
H11 H 0.0175 1.2881 0.6120 0.025 Uiso 1 1 calc R U
C12 C 0.06381(12) 1.1689(2) 0.65637(10) 0.0168(6) Uani 1 1 d . .
H12 H 0.1014 1.1752 0.6423 0.020 Uiso 1 1 calc R U
C13 C 0.14518(12) 1.0240(2) 0.79825(10) 0.0139(6) Uani 1 1 d . .
C14 C 0.10787(12) 0.9783(2) 0.83184(11) 0.0172(6) Uani 1 1 d . .
H14 H 0.0747 0.9335 0.8148 0.021 Uiso 1 1 calc R U
C15 C 0.11958(13) 0.9988(2) 0.89024(11) 0.0199(6) Uani 1 1 d . .
H15 H 0.0939 0.9688 0.9132 0.024 Uiso 1 1 calc R U
C16 C 0.16877(12) 1.0629(2) 0.91525(11) 0.0195(6) Uani 1 1 d . .
H16 H 0.1765 1.0770 0.9552 0.023 Uiso 1 1 calc R U
C17 C 0.20647(13) 1.1061(2) 0.88238(11) 0.0199(6) Uani 1 1 d . .
H17 H 0.2407 1.1488 0.8999 0.024 Uiso 1 1 calc R U
C18 C 0.19466(12) 1.0875(2) 0.82359(11) 0.0174(6) Uani 1 1 d . .
H18 H 0.2204 1.1181 0.8009 0.021 Uiso 1 1 calc R U
C19 C 0.23891(11) 1.1238(2) 0.61505(10) 0.0129(6) Uani 1 1 d . .
C20 C 0.23636(11) 1.2157(2) 0.64254(10) 0.0139(6) Uani 1 1 d . .
H20 H 0.2245 1.2180 0.6785 0.017 Uiso 1 1 calc R U
C21 C 0.25124(12) 1.3045(2) 0.61720(11) 0.0165(6) Uani 1 1 d . .
H21 H 0.2497 1.3675 0.6359 0.020 Uiso 1 1 calc R U
C22 C 0.26828(12) 1.3011(2) 0.56481(11) 0.0166(6) Uani 1 1 d . .
H22 H 0.2777 1.3618 0.5472 0.020 Uiso 1 1 calc R U
C23 C 0.27171(12) 1.2089(2) 0.53771(11) 0.0166(6) Uani 1 1 d . .
H23 H 0.2840 1.2067 0.5019 0.020 Uiso 1 1 calc R U
C24 C 0.25730(12) 1.1208(2) 0.56277(10) 0.0146(6) Uani 1 1 d . .
H24 H 0.2599 1.0579 0.5443 0.018 Uiso 1 1 calc R U
C25 C 0.28734(12) 0.9374(2) 0.67420(11) 0.0151(6) Uani 1 1 d . .
C26 C 0.31126(13) 0.9331(2) 0.73356(11) 0.0192(6) Uani 1 1 d . .
H26 H 0.2890 0.9651 0.7588 0.023 Uiso 1 1 calc R U
C27 C 0.36761(13) 0.8821(2) 0.75582(12) 0.0251(7) Uani 1 1 d . .
H27 H 0.3840 0.8799 0.7962 0.030 Uiso 1 1 calc R U
C28 C 0.39975(13) 0.8347(2) 0.71936(12) 0.0252(7) Uani 1 1 d . .
H28 H 0.4381 0.7995 0.7347 0.030 Uiso 1 1 calc R U
C29 C 0.37608(13) 0.8382(2) 0.66047(13) 0.0247(7) Uani 1 1 d . .
H29 H 0.3983 0.8053 0.6356 0.030 Uiso 1 1 calc R U
C30 C 0.32041(12) 0.8894(2) 0.63760(12) 0.0192(6) Uani 1 1 d . .
H30 H 0.3046 0.8919 0.5971 0.023 Uiso 1 1 calc R U
C31 C 0.16678(12) 0.9396(2) 0.58957(10) 0.0143(6) Uani 1 1 d . .
C32 C 0.16566(12) 0.8343(2) 0.59130(11) 0.0169(6) Uani 1 1 d . .
H32 H 0.1945 0.7991 0.6207 0.020 Uiso 1 1 calc R U
C33 C 0.12253(13) 0.7811(2) 0.55018(11) 0.0216(7) Uani 1 1 d . .
H33 H 0.1217 0.7094 0.5514 0.026 Uiso 1 1 calc R U
C34 C 0.08057(14) 0.8324(3) 0.50721(12) 0.0257(7) Uani 1 1 d . .
H34 H 0.0512 0.7959 0.4788 0.031 Uiso 1 1 calc R U
C35 C 0.08136(13) 0.9363(3) 0.50559(11) 0.0245(7) Uani 1 1 d . .
H35 H 0.0525 0.9708 0.4759 0.029 Uiso 1 1 calc R U
C36 C 0.12356(12) 0.9917(2) 0.54653(11) 0.0186(6) Uani 1 1 d . .
H36 H 0.1232 1.0634 0.5455 0.022 Uiso 1 1 calc R U
C37 C 0.76423(12) 0.7357(2) 0.89799(10) 0.0154(6) Uani 1 1 d . .
C38 C 0.71997(13) 0.7437(2) 0.93146(12) 0.0220(7) Uani 1 1 d . .
H38 H 0.7024 0.6842 0.9438 0.026 Uiso 1 1 calc R U
C39 C 0.70093(14) 0.8374(3) 0.94722(12) 0.0265(7) Uani 1 1 d . .
H39 H 0.6700 0.8424 0.9698 0.032 Uiso 1 1 calc R U
C40 C 0.72750(14) 0.9238(2) 0.92973(12) 0.0244(7) Uani 1 1 d . .
H40 H 0.7151 0.9882 0.9409 0.029 Uiso 1 1 calc R U
C41 C 0.77164(14) 0.9174(2) 0.89637(12) 0.0239(7) Uani 1 1 d . .
H41 H 0.7895 0.9771 0.8845 0.029 Uiso 1 1 calc R U
C42 C 0.78997(13) 0.8235(2) 0.88010(11) 0.0195(6) Uani 1 1 d . .
H42 H 0.8201 0.8189 0.8567 0.023 Uiso 1 1 calc R U
C43 C 0.72676(12) 0.5291(2) 0.86111(11) 0.0146(6) Uani 1 1 d . .
C44 C 0.70381(12) 0.5029(2) 0.80336(11) 0.0148(6) Uani 1 1 d . .
H44 H 0.7234 0.5294 0.7747 0.018 Uiso 1 1 calc R U
C45 C 0.65238(12) 0.4381(2) 0.78809(12) 0.0195(6) Uani 1 1 d . .
H45 H 0.6370 0.4202 0.7489 0.023 Uiso 1 1 calc R U
C46 C 0.62351(13) 0.3995(2) 0.82914(12) 0.0216(6) Uani 1 1 d . .
H46 H 0.5882 0.3553 0.8182 0.026 Uiso 1 1 calc R U
C47 C 0.64585(12) 0.4250(2) 0.88683(12) 0.0210(6) Uani 1 1 d . .
H47 H 0.6257 0.3985 0.9152 0.025 Uiso 1 1 calc R U
C48 C 0.69717(12) 0.4887(2) 0.90249(11) 0.0174(6) Uani 1 1 d . .
H48 H 0.7126 0.5053 0.9419 0.021 Uiso 1 1 calc R U
C49 C 0.84576(11) 0.5680(2) 0.94324(10) 0.0139(6) Uani 1 1 d . .
C50 C 0.88532(12) 0.6362(2) 0.97898(11) 0.0179(6) Uani 1 1 d . .
H50 H 0.8805 0.7067 0.9719 0.022 Uiso 1 1 calc R U
C51 C 0.93179(13) 0.6010(2) 1.02488(11) 0.0223(7) Uani 1 1 d . .
H51 H 0.9590 0.6473 1.0490 0.027 Uiso 1 1 calc R U
C52 C 0.93820(13) 0.4988(2) 1.03523(11) 0.0216(7) Uani 1 1 d . .
H52 H 0.9697 0.4752 1.0669 0.026 Uiso 1 1 calc R U
C53 C 0.89955(13) 0.4300(2) 1.00036(11) 0.0202(6) Uani 1 1 d . .
H53 H 0.9046 0.3596 1.0078 0.024 Uiso 1 1 calc R U
C54 C 0.85312(12) 0.4647(2) 0.95415(11) 0.0167(6) Uani 1 1 d . .
H54 H 0.8264 0.4179 0.9300 0.020 Uiso 1 1 calc R U
C55 C 0.95337(12) 0.6245(2) 0.82363(10) 0.0150(6) Uani 1 1 d . .
C56 C 0.96465(13) 0.7112(2) 0.85742(11) 0.0196(6) Uani 1 1 d . .
H56 H 0.9303 0.7459 0.8675 0.023 Uiso 1 1 calc R U
C57 C 1.02648(14) 0.7469(2) 0.87642(13) 0.0258(7) Uani 1 1 d . .
H57 H 1.0344 0.8059 0.8996 0.031 Uiso 1 1 calc R U
C58 C 1.07619(13) 0.6961(2) 0.86140(13) 0.0271(7) Uani 1 1 d . .
H58 H 1.1182 0.7212 0.8738 0.033 Uiso 1 1 calc R U
C59 C 1.06559(12) 0.6098(2) 0.82872(12) 0.0227(7) Uani 1 1 d . .
H59 H 1.1003 0.5752 0.8191 0.027 Uiso 1 1 calc R U
C60 C 1.00471(12) 0.5732(2) 0.80976(11) 0.0180(6) Uani 1 1 d . .
H60 H 0.9976 0.5134 0.7873 0.022 Uiso 1 1 calc R U
C61 C 0.87482(11) 0.4491(2) 0.79453(10) 0.0130(6) Uani 1 1 d . .
C62 C 0.90912(13) 0.3965(2) 0.84272(11) 0.0182(6) Uani 1 1 d . .
H62 H 0.9345 0.4327 0.8739 0.022 Uiso 1 1 calc R U
C63 C 0.90621(13) 0.2930(2) 0.84503(11) 0.0214(7) Uani 1 1 d . .
H63 H 0.9294 0.2582 0.8779 0.026 Uiso 1 1 calc R U
C64 C 0.86957(13) 0.2391(2) 0.79976(12) 0.0212(6) Uani 1 1 d . .
H64 H 0.8671 0.1676 0.8019 0.025 Uiso 1 1 calc R U
C65 C 0.83659(13) 0.2898(2) 0.75140(12) 0.0220(7) Uani 1 1 d . .
H65 H 0.8125 0.2527 0.7199 0.026 Uiso 1 1 calc R U
C66 C 0.83856(12) 0.3939(2) 0.74881(11) 0.0171(6) Uani 1 1 d . .
H66 H 0.8152 0.4282 0.7158 0.020 Uiso 1 1 calc R U
C67 C 0.85126(12) 0.6241(2) 0.72078(10) 0.0136(6) Uani 1 1 d . .
C68 C 0.89090(13) 0.6050(2) 0.68298(11) 0.0183(6) Uani 1 1 d . .
H68 H 0.9306 0.5725 0.6964 0.022 Uiso 1 1 calc R U
C69 C 0.87191(13) 0.6335(2) 0.62603(11) 0.0190(6) Uani 1 1 d . .
H69 H 0.8990 0.6219 0.6004 0.023 Uiso 1 1 calc R U
C70 C 0.81351(13) 0.6790(2) 0.60628(11) 0.0202(6) Uani 1 1 d . .
H70 H 0.8005 0.6976 0.5669 0.024 Uiso 1 1 calc R U
C71 C 0.77394(13) 0.6977(2) 0.64315(11) 0.0212(6) Uani 1 1 d . .
H71 H 0.7339 0.7290 0.6293 0.025 Uiso 1 1 calc R U
C72 C 0.79302(12) 0.6705(2) 0.70075(11) 0.0164(6) Uani 1 1 d . .
H72 H 0.7661 0.6838 0.7264 0.020 Uiso 1 1 calc R U
H1A H 0.1780 0.4963 0.5736 0.050 Uiso 1 1 d . .
H2A H 0.1317 0.2809 0.5307 0.050 Uiso 1 1 d . .
H3A H 0.9607 0.0629 0.8488 0.050 Uiso 1 1 d . .
H4A H 0.8361 0.0856 0.9618 0.050 Uiso 1 1 d . .

loop_
_atom_site_aniso_label
_atom_site_aniso_U_11
_atom_site_aniso_U_22
_atom_site_aniso_U_33
_atom_site_aniso_U_23
_atom_site_aniso_U_13
_atom_site_aniso_U_12
Fe1 0.01345(19) 0.0160(2) 0.02030(19) 0.00547(17) 0.00418(15) 0.00411(16)
Fe2 0.01415(19) 0.0147(2) 0.01286(18) -0.00075(16) 0.00125(14) 0.00192(16)
P1 0.0112(3) 0.0130(4) 0.0119(3) 0.0017(3) 0.0024(2) 0.0002(3)
P2 0.0105(3) 0.0127(4) 0.0122(3) 0.0007(3) 0.0020(2) -0.0007(3)
P3 0.0110(3) 0.0129(4) 0.0129(3) 0.0002(3) 0.0012(2) -0.0009(3)
P4 0.0094(3) 0.0136(4) 0.0122(3) 0.0013(3) 0.0006(2) -0.0004(3)
S1 0.0178(3) 0.0176(4) 0.0214(3) 0.0024(3) 0.0031(3) 0.0029(3)
S2 0.0206(4) 0.0241(5) 0.0278(4) 0.0133(3) 0.0127(3) 0.0087(3)
S3 0.0235(4) 0.0266(5) 0.0351(4) -0.0063(4) -0.0039(3) 0.0075(3)
S4 0.0286(4) 0.0271(5) 0.0146(3) -0.0030(3) 0.0012(3) 0.0057(3)
S5 0.0236(4) 0.0222(5) 0.0243(4) 0.0023(3) 0.0083(3) 0.0093(3)
S6 0.0176(3) 0.0150(4) 0.0212(3) 0.0005(3) 0.0028(3) -0.0021(3)
N1 0.0151(11) 0.0135(14) 0.0168(11) 0.0000(9) 0.0045(9) -0.0019(9)
N2 0.0145(11) 0.0136(14) 0.0143(10) 0.0013(9) -0.0004(8) -0.0003(9)
C1 0.0158(13) 0.0142(17) 0.0153(12) -0.0009(11) 0.0070(10) -0.0012(11)
C2 0.0273(16) 0.0151(18) 0.0187(13) 0.0014(12) 0.0041(12) 0.0013(13)
C3 0.042(2) 0.019(2) 0.0327(17) 0.0056(14) 0.0184(15) 0.0036(15)
C4 0.0404(19) 0.017(2) 0.0384(18) -0.0105(14) 0.0251(15) -0.0085(15)
C5 0.0264(16) 0.032(2) 0.0310(16) -0.0142(15) 0.0134(13) -0.0109(15)
C6 0.0157(14) 0.0226(19) 0.0222(14) -0.0008(12) 0.0063(11) -0.0012(12)
C7 0.0131(12) 0.0142(17) 0.0145(12) -0.0008(11) 0.0017(10) 0.0015(11)
C8 0.0174(14) 0.0193(18) 0.0213(13) 0.0035(12) 0.0064(11) 0.0009(12)
C9 0.0144(14) 0.0241(19) 0.0304(15) -0.0002(13) 0.0060(12) 0.0018(12)
C10 0.0179(14) 0.0232(19) 0.0244(14) 0.0006(13) -0.0030(11) 0.0063(13)
C11 0.0244(15) 0.0152(18) 0.0201(13) 0.0032(12) 0.0000(11) 0.0008(12)
C12 0.0165(14) 0.0195(18) 0.0140(12) 0.0011(11) 0.0026(10) -0.0010(12)
C13 0.0129(12) 0.0138(17) 0.0144(12) 0.0015(11) 0.0015(10) 0.0049(11)
C14 0.0171(13) 0.0184(18) 0.0160(12) 0.0009(11) 0.0033(10) -0.0001(12)
C15 0.0190(14) 0.0237(19) 0.0182(13) 0.0037(12) 0.0068(11) 0.0026(13)
C16 0.0203(14) 0.0231(19) 0.0135(12) -0.0008(12) 0.0005(11) 0.0046(12)
C17 0.0200(14) 0.0192(18) 0.0185(13) 0.0000(12) 0.0000(11) -0.0014(12)
C18 0.0160(13) 0.0188(18) 0.0170(13) 0.0045(12) 0.0030(10) 0.0000(12)
C19 0.0071(12) 0.0143(17) 0.0160(12) 0.0031(11) -0.0002(9) 0.0010(11)
C20 0.0101(12) 0.0174(17) 0.0132(12) -0.0001(11) 0.0007(10) -0.0004(11)
C21 0.0125(13) 0.0127(17) 0.0225(14) -0.0008(11) 0.0000(11) 0.0002(11)
C22 0.0106(13) 0.0146(17) 0.0224(14) 0.0070(12) -0.0012(11) -0.0020(11)
C23 0.0106(13) 0.0226(19) 0.0162(13) 0.0021(12) 0.0021(10) -0.0020(11)
C24 0.0132(13) 0.0149(17) 0.0154(12) -0.0018(11) 0.0022(10) -0.0005(11)
C25 0.0156(13) 0.0097(16) 0.0198(13) 0.0037(11) 0.0035(10) -0.0011(11)
C26 0.0220(14) 0.0153(17) 0.0199(13) 0.0033(12) 0.0038(11) 0.0006(12)
C27 0.0226(15) 0.023(2) 0.0249(15) 0.0061(13) -0.0046(12) 0.0007(13)
C28 0.0172(15) 0.0195(19) 0.0362(17) 0.0092(14) 0.0003(12) 0.0045(13)
C29 0.0224(15) 0.0205(19) 0.0336(16) 0.0019(13) 0.0112(13) 0.0038(13)
C30 0.0152(13) 0.0198(18) 0.0232(14) 0.0036(12) 0.0054(11) 0.0019(12)
C31 0.0136(13) 0.0162(17) 0.0141(12) -0.0017(11) 0.0055(10) -0.0032(11)
C32 0.0159(14) 0.0205(18) 0.0166(13) -0.0003(12) 0.0083(11) 0.0007(12)
C33 0.0266(16) 0.0186(18) 0.0228(14) -0.0069(12) 0.0121(12) -0.0061(13)
C34 0.0238(16) 0.035(2) 0.0198(14) -0.0090(13) 0.0080(12) -0.0151(14)
C35 0.0148(14) 0.037(2) 0.0180(13) 0.0001(13) -0.0035(11) -0.0043(13)
C36 0.0178(14) 0.0187(18) 0.0189(13) 0.0014(12) 0.0032(11) -0.0027(12)
C37 0.0125(13) 0.0162(17) 0.0148(12) -0.0011(11) -0.0024(10) 0.0014(11)
C38 0.0221(15) 0.0164(18) 0.0283(15) 0.0016(13) 0.0073(12) 0.0033(12)
C39 0.0250(16) 0.029(2) 0.0286(15) -0.0009(14) 0.0127(13) 0.0068(14)
C40 0.0287(16) 0.0163(19) 0.0246(15) -0.0038(13) -0.0014(12) 0.0083(13)
C41 0.0267(16) 0.0178(19) 0.0245(14) 0.0043(13) 0.0005(12) -0.0011(13)
C42 0.0154(14) 0.0228(19) 0.0185(13) -0.0006(12) -0.0002(11) 0.0002(12)
C43 0.0123(12) 0.0119(16) 0.0184(13) -0.0021(11) 0.0006(10) 0.0013(11)
C44 0.0121(12) 0.0147(17) 0.0168(12) 0.0020(11) 0.0012(10) 0.0042(11)
C45 0.0156(13) 0.0155(17) 0.0231(14) -0.0039(12) -0.0048(11) 0.0019(12)
C46 0.0124(13) 0.0187(18) 0.0318(15) -0.0033(13) 0.0009(11) -0.0003(12)
C47 0.0159(14) 0.0191(19) 0.0290(15) 0.0021(13) 0.0074(12) -0.0006(12)
C48 0.0179(14) 0.0165(17) 0.0179(13) 0.0006(11) 0.0041(11) 0.0017(12)
C49 0.0109(12) 0.0188(18) 0.0121(12) 0.0011(11) 0.0028(10) 0.0015(11)
C50 0.0190(14) 0.0150(17) 0.0188(13) -0.0004(12) 0.0022(11) -0.0007(12)
C51 0.0179(14) 0.025(2) 0.0208(14) -0.0020(13) -0.0028(11) -0.0048(13)
C52 0.0167(14) 0.029(2) 0.0172(13) 0.0070(12) -0.0005(11) -0.0002(13)
C53 0.0220(15) 0.0162(18) 0.0225(14) 0.0056(12) 0.0049(11) 0.0011(12)
C54 0.0167(13) 0.0173(18) 0.0152(12) 0.0014(11) 0.0015(10) -0.0033(12)
C55 0.0111(12) 0.0173(17) 0.0142(12) 0.0041(11) -0.0021(10) -0.0019(11)
C56 0.0157(14) 0.0195(18) 0.0217(14) 0.0014(12) 0.0005(11) 0.0003(12)
C57 0.0231(16) 0.0167(19) 0.0328(16) 0.0030(13) -0.0041(13) -0.0050(13)
C58 0.0128(14) 0.029(2) 0.0332(16) 0.0137(14) -0.0071(12) -0.0089(13)
C59 0.0106(13) 0.031(2) 0.0260(15) 0.0123(14) 0.0027(11) 0.0027(13)
C60 0.0149(13) 0.0215(18) 0.0166(13) 0.0025(12) 0.0017(10) 0.0017(12)
C61 0.0102(12) 0.0125(16) 0.0167(12) 0.0013(11) 0.0041(10) -0.0007(11)
C62 0.0201(14) 0.0194(18) 0.0139(12) 0.0023(11) 0.0016(11) -0.0022(12)
C63 0.0209(15) 0.0216(19) 0.0213(14) 0.0065(12) 0.0040(12) 0.0020(13)
C64 0.0212(15) 0.0136(18) 0.0291(15) 0.0018(12) 0.0063(12) -0.0028(12)
C65 0.0184(14) 0.0201(19) 0.0265(15) -0.0043(13) 0.0028(12) -0.0038(12)
C66 0.0151(13) 0.0179(18) 0.0162(13) 0.0006(11) -0.0006(10) -0.0003(12)
C67 0.0127(12) 0.0127(16) 0.0142(12) 0.0005(11) 0.0004(10) -0.0043(11)
C68 0.0169(13) 0.0187(18) 0.0182(13) 0.0015(12) 0.0019(11) 0.0001(12)
C69 0.0245(15) 0.0166(18) 0.0167(13) -0.0005(12) 0.0060(11) -0.0032(12)
C70 0.0295(16) 0.0156(18) 0.0119(12) 0.0018(11) -0.0029(11) -0.0035(13)
C71 0.0183(14) 0.0177(18) 0.0228(14) 0.0051(12) -0.0052(11) -0.0001(12)
C72 0.0156(13) 0.0153(17) 0.0183(13) 0.0008(11) 0.0037(11) -0.0006(11)

loop_
_atom_type_symbol
_atom_type_description
_atom_type_scat_dispersion_real
_atom_type_scat_dispersion_imag
_atom_type_scat_source
C C 0.0033 0.0016 'International Tables Vol C Tables 4.2.6.8 and 6.1.1.4'
H H 0.0000 0.0000 'International Tables Vol C Tables 4.2.6.8 and 6.1.1.4'
N N 0.0061 0.0033 'International Tables Vol C Tables 4.2.6.8 and 6.1.1.4'
Fe Fe 0.3463 0.8444 'International Tables Vol C Tables 4.2.6.8 and 6.1.1.4'
P P 0.1023 0.0942 'International Tables Vol C Tables 4.2.6.8 and 6.1.1.4'
S S 0.1246 0.1234 'International Tables Vol C Tables 4.2.6.8 and 6.1.1.4'

loop_
_geom_angle_atom_site_label_1
_geom_angle_atom_site_label_2
_geom_angle_atom_site_label_3
_geom_angle
_geom_angle_site_symmetry_1
_geom_angle_site_symmetry_3
S2 Fe1 S2 103.76(3) . 3_566
S2 Fe1 S3 108.21(3) . .
S2 Fe1 S3 112.20(4) 3_566 .
S2 Fe1 S1 113.43(3) . .
S2 Fe1 S1 112.19(3) 3_566 .
S3 Fe1 S1 107.09(3) . .
S2 Fe1 Fe1 52.01(2) . 3_566
S2 Fe1 Fe1 51.75(2) 3_566 3_566
S3 Fe1 Fe1 124.00(3) . 3_566
S1 Fe1 Fe1 128.90(3) . 3_566
S6 Fe2 S6 104.44(3) . 3_757
S6 Fe2 S4 114.67(3) . .
S6 Fe2 S4 107.45(3) 3_757 .
S6 Fe2 S5 105.93(3) . .
S6 Fe2 S5 113.71(3) 3_757 .
S4 Fe2 S5 110.65(3) . .
S6 Fe2 Fe2 52.34(2) . 3_757
S6 Fe2 Fe2 52.10(2) 3_757 3_757
S4 Fe2 Fe2 125.82(3) . 3_757
S5 Fe2 Fe2 123.53(3) . 3_757
N1 P1 C1 114.58(12) . .
N1 P1 C13 107.88(12) . .
C1 P1 C13 108.69(12) . .
N1 P1 C7 111.42(12) . .
C1 P1 C7 107.35(13) . .
C13 P1 C7 106.61(12) . .
N1 P2 C31 115.93(12) . .
N1 P2 C19 107.70(13) . .
C31 P2 C19 106.76(12) . .
N1 P2 C25 109.77(12) . .
C31 P2 C25 108.29(13) . .
C19 P2 C25 108.11(12) . .
N2 P3 C43 112.05(12) . .
N2 P3 C49 114.54(11) . .
C43 P3 C49 107.83(13) . .
N2 P3 C37 106.67(12) . .
C43 P3 C37 108.90(12) . .
C49 P3 C37 106.61(12) . .
N2 P4 C55 112.13(12) . .
N2 P4 C61 115.37(12) . .
C55 P4 C61 106.47(12) . .
N2 P4 C67 107.21(12) . .
C55 P4 C67 108.42(12) . .
C61 P4 C67 106.97(12) . .
Fe1 S1 H2A 96.9 . .
Fe1 S2 Fe1 76.24(3) . 3_566
Fe1 S3 H1A 100.6 . .
Fe2 S4 H3A 94.9 . .
Fe2 S5 H4A 94.2 . .
Fe2 S6 Fe2 75.56(3) . 3_757
P2 N1 P1 137.19(15) . .
P3 N2 P4 141.06(16) . .
C6 C1 C2 119.0(3) . .
C6 C1 P1 121.7(2) . .
C2 C1 P1 119.0(2) . .
C3 C2 C1 120.4(3) . .
C3 C2 H2 119.8 . .
C1 C2 H2 119.8 . .
C2 C3 C4 120.1(3) . .
C2 C3 H3 120.0 . .
C4 C3 H3 120.0 . .
C5 C4 C3 120.3(3) . .
C5 C4 H4 119.9 . .
C3 C4 H4 119.9 . .
C4 C5 C6 119.9(3) . .
C4 C5 H5 120.1 . .
C6 C5 H5 120.1 . .
C5 C6 C1 120.4(3) . .
C5 C6 H6 119.8 . .
C1 C6 H6 119.8 . .
C12 C7 C8 119.7(2) . .
C12 C7 P1 120.1(2) . .
C8 C7 P1 120.2(2) . .
C9 C8 C7 119.9(3) . .
C9 C8 H8 120.0 . .
C7 C8 H8 120.0 . .
C8 C9 C10 120.1(3) . .
C8 C9 H9 119.9 . .
C10 C9 H9 119.9 . .
C11 C10 C9 120.0(3) . .
C11 C10 H10 120.0 . .
C9 C10 H10 120.0 . .
C10 C11 C12 120.2(3) . .
C10 C11 H11 119.9 . .
C12 C11 H11 119.9 . .
C7 C12 C11 120.0(2) . .
C7 C12 H12 120.0 . .
C11 C12 H12 120.0 . .
C18 C13 C14 120.0(2) . .
C18 C13 P1 119.5(2) . .
C14 C13 P1 120.2(2) . .
C15 C14 C13 119.6(3) . .
C15 C14 H14 120.2 . .
C13 C14 H14 120.2 . .
C14 C15 C16 120.1(3) . .
C14 C15 H15 119.9 . .
C16 C15 H15 119.9 . .
C17 C16 C15 120.3(2) . .
C17 C16 H16 119.9 . .
C15 C16 H16 119.9 . .
C16 C17 C18 120.2(3) . .
C16 C17 H17 119.9 . .
C18 C17 H17 119.9 . .
C13 C18 C17 119.8(2) . .
C13 C18 H18 120.1 . .
C17 C18 H18 120.1 . .
C20 C19 C24 119.8(2) . .
C20 C19 P2 119.48(19) . .
C24 C19 P2 120.7(2) . .
C19 C20 C21 119.8(2) . .
C19 C20 H20 120.1 . .
C21 C20 H20 120.1 . .
C22 C21 C20 120.0(3) . .
C22 C21 H21 120.0 . .
C20 C21 H21 120.0 . .
C21 C22 C23 120.2(3) . .
C21 C22 H22 119.9 . .
C23 C22 H22 119.9 . .
C24 C23 C22 120.0(2) . .
C24 C23 H23 120.0 . .
C22 C23 H23 120.0 . .
C23 C24 C19 120.1(3) . .
C23 C24 H24 119.9 . .
C19 C24 H24 119.9 . .
C26 C25 C30 119.3(2) . .
C26 C25 P2 118.8(2) . .
C30 C25 P2 121.8(2) . .
C27 C26 C25 120.1(3) . .
C27 C26 H26 120.0 . .
C25 C26 H26 120.0 . .
C28 C27 C26 120.1(3) . .
C28 C27 H27 119.9 . .
C26 C27 H27 119.9 . .
C27 C28 C29 120.0(3) . .
C27 C28 H28 120.0 . .
C29 C28 H28 120.0 . .
C30 C29 C28 120.6(3) . .
C30 C29 H29 119.7 . .
C28 C29 H29 119.7 . .
C29 C30 C25 119.9(3) . .
C29 C30 H30 120.1 . .
C25 C30 H30 120.1 . .
C32 C31 C36 120.0(2) . .
C32 C31 P2 120.6(2) . .
C36 C31 P2 119.1(2) . .
C33 C32 C31 120.1(3) . .
C33 C32 H32 120.0 . .
C31 C32 H32 120.0 . .
C32 C33 C34 120.0(3) . .
C32 C33 H33 120.0 . .
C34 C33 H33 120.0 . .
C35 C34 C33 120.1(3) . .
C35 C34 H34 120.0 . .
C33 C34 H34 120.0 . .
C34 C35 C36 121.2(3) . .
C34 C35 H35 119.4 . .
C36 C35 H35 119.4 . .
C35 C36 C31 118.7(3) . .
C35 C36 H36 120.7 . .
C31 C36 H36 120.7 . .
C38 C37 C42 119.2(3) . .
C38 C37 P3 122.0(2) . .
C42 C37 P3 118.7(2) . .
C37 C38 C39 120.8(3) . .
C37 C38 H38 119.6 . .
C39 C38 H38 119.6 . .
C40 C39 C38 119.3(3) . .
C40 C39 H39 120.4 . .
C38 C39 H39 120.4 . .
C41 C40 C39 120.8(3) . .
C41 C40 H40 119.6 . .
C39 C40 H40 119.6 . .
C40 C41 C42 119.8(3) . .
C40 C41 H41 120.1 . .
C42 C41 H41 120.1 . .
C41 C42 C37 120.2(3) . .
C41 C42 H42 119.9 . .
C37 C42 H42 119.9 . .
C48 C43 C44 118.9(2) . .
C48 C43 P3 122.29(19) . .
C44 C43 P3 118.8(2) . .
C45 C44 C43 119.9(2) . .
C45 C44 H44 120.1 . .
C43 C44 H44 120.1 . .
C46 C45 C44 120.6(2) . .
C46 C45 H45 119.7 . .
C44 C45 H45 119.7 . .
C45 C46 C47 120.1(3) . .
C45 C46 H46 119.9 . .
C47 C46 H46 119.9 . .
C48 C47 C46 119.7(3) . .
C48 C47 H47 120.1 . .
C46 C47 H47 120.1 . .
C47 C48 C43 120.8(2) . .
C47 C48 H48 119.6 . .
C43 C48 H48 119.6 . .
C54 C49 C50 119.5(2) . .
C54 C49 P3 121.4(2) . .
C50 C49 P3 118.7(2) . .
C51 C50 C49 120.0(3) . .
C51 C50 H50 120.0 . .
C49 C50 H50 120.0 . .
C52 C51 C50 119.8(3) . .
C52 C51 H51 120.1 . .
C50 C51 H51 120.1 . .
C51 C52 C53 121.1(3) . .
C51 C52 H52 119.4 . .
C53 C52 H52 119.4 . .
C52 C53 C54 119.4(3) . .
C52 C53 H53 120.3 . .
C54 C53 H53 120.3 . .
C53 C54 C49 120.2(3) . .
C53 C54 H54 119.9 . .
C49 C54 H54 119.9 . .
C56 C55 C60 119.4(2) . .
C56 C55 P4 119.8(2) . .
C60 C55 P4 120.7(2) . .
C55 C56 C57 119.9(3) . .
C55 C56 H56 120.1 . .
C57 C56 H56 120.1 . .
C58 C57 C56 119.7(3) . .
C58 C57 H57 120.2 . .
C56 C57 H57 120.2 . .
C59 C58 C57 120.8(3) . .
C59 C58 H58 119.6 . .
C57 C58 H58 119.6 . .
C58 C59 C60 120.2(3) . .
C58 C59 H59 119.9 . .
C60 C59 H59 119.9 . .
C59 C60 C55 120.0(3) . .
C59 C60 H60 120.0 . .
C55 C60 H60 120.0 . .
C66 C61 C62 118.7(3) . .
C66 C61 P4 121.2(2) . .
C62 C61 P4 120.0(2) . .
C63 C62 C61 120.5(3) . .
C63 C62 H62 119.8 . .
C61 C62 H62 119.8 . .
C62 C63 C64 120.4(3) . .
C62 C63 H63 119.8 . .
C64 C63 H63 119.8 . .
C63 C64 C65 119.8(3) . .
C63 C64 H64 120.1 . .
C65 C64 H64 120.1 . .
C66 C65 C64 120.4(3) . .
C66 C65 H65 119.8 . .
C64 C65 H65 119.8 . .
C65 C66 C61 120.3(3) . .
C65 C66 H66 119.9 . .
C61 C66 H66 119.9 . .
C72 C67 C68 119.9(2) . .
C72 C67 P4 119.40(19) . .
C68 C67 P4 120.7(2) . .
C69 C68 C67 119.6(3) . .
C69 C68 H68 120.2 . .
C67 C68 H68 120.2 . .
C68 C69 C70 120.1(3) . .
C68 C69 H69 119.9 . .
C70 C69 H69 119.9 . .
C71 C70 C69 120.7(2) . .
C71 C70 H70 119.7 . .
C69 C70 H70 119.7 . .
C70 C71 C72 119.6(3) . .
C70 C71 H71 120.2 . .
C72 C71 H71 120.2 . .
C67 C72 C71 120.1(2) . .
C67 C72 H72 120.0 . .
C71 C72 H72 120.0 . .

loop_
_geom_bond_atom_site_label_1
_geom_bond_atom_site_label_2
_geom_bond_distance
_geom_bond_site_symmetry_2
Fe1 S2 2.2046(8) .
Fe1 S2 2.2122(8) 3_566
Fe1 S3 2.3072(9) .
Fe1 S1 2.3378(9) .
Fe1 Fe1 2.7266(8) 3_566
Fe2 S6 2.1959(8) .
Fe2 S6 2.2031(8) 3_757
Fe2 S4 2.3147(7) .
Fe2 S5 2.3165(8) .
Fe2 Fe2 2.6950(7) 3_757
P1 N1 1.582(2) .
P1 C1 1.792(3) .
P1 C13 1.795(2) .
P1 C7 1.800(3) .
P2 N1 1.580(2) .
P2 C31 1.796(3) .
P2 C19 1.801(3) .
P2 C25 1.805(3) .
P3 N2 1.577(2) .
P3 C43 1.800(3) .
P3 C49 1.801(3) .
P3 C37 1.804(3) .
P4 N2 1.586(2) .
P4 C55 1.790(3) .
P4 C61 1.791(3) .
P4 C67 1.798(2) .
S1 H2A 1.1945 .
S2 Fe1 2.2123(8) 3_566
S3 H1A 1.2016 .
S4 H3A 1.1038 .
S5 H4A 1.1347 .
S6 Fe2 2.2031(8) 3_757
C1 C6 1.396(4) .
C1 C2 1.398(4) .
C2 C3 1.376(4) .
C2 H2 0.9500 .
C3 C4 1.389(4) .
C3 H3 0.9500 .
C4 C5 1.381(5) .
C4 H4 0.9500 .
C5 C6 1.384(4) .
C5 H5 0.9500 .
C6 H6 0.9500 .
C7 C12 1.385(4) .
C7 C8 1.402(4) .
C8 C9 1.380(4) .
C8 H8 0.9500 .
C9 C10 1.390(4) .
C9 H9 0.9500 .
C10 C11 1.384(4) .
C10 H10 0.9500 .
C11 C12 1.388(4) .
C11 H11 0.9500 .
C12 H12 0.9500 .
C13 C18 1.388(4) .
C13 C14 1.396(4) .
C14 C15 1.386(4) .
C14 H14 0.9500 .
C15 C16 1.387(4) .
C15 H15 0.9500 .
C16 C17 1.376(4) .
C16 H16 0.9500 .
C17 C18 1.391(4) .
C17 H17 0.9500 .
C18 H18 0.9500 .
C19 C20 1.390(4) .
C19 C24 1.392(3) .
C20 C21 1.393(4) .
C20 H20 0.9500 .
C21 C22 1.381(4) .
C21 H21 0.9500 .
C22 C23 1.391(4) .
C22 H22 0.9500 .
C23 C24 1.379(4) .
C23 H23 0.9500 .
C24 H24 0.9500 .
C25 C26 1.396(3) .
C25 C30 1.400(4) .
C26 C27 1.391(4) .
C26 H26 0.9500 .
C27 C28 1.381(4) .
C27 H27 0.9500 .
C28 C29 1.385(4) .
C28 H28 0.9500 .
C29 C30 1.382(4) .
C29 H29 0.9500 .
C30 H30 0.9500 .
C31 C32 1.395(4) .
C31 C36 1.405(4) .
C32 C33 1.385(4) .
C32 H32 0.9500 .
C33 C34 1.386(4) .
C33 H33 0.9500 .
C34 C35 1.377(4) .
C34 H34 0.9500 .
C35 C36 1.388(4) .
C35 H35 0.9500 .
C36 H36 0.9500 .
C37 C38 1.381(4) .
C37 C42 1.397(4) .
C38 C39 1.387(4) .
C38 H38 0.9500 .
C39 C40 1.386(4) .
C39 H39 0.9500 .
C40 C41 1.376(4) .
C40 H40 0.9500 .
C41 C42 1.387(4) .
C41 H41 0.9500 .
C42 H42 0.9500 .
C43 C48 1.398(4) .
C43 C44 1.400(3) .
C44 C45 1.387(4) .
C44 H44 0.9500 .
C45 C46 1.373(4) .
C45 H45 0.9500 .
C46 C47 1.395(4) .
C46 H46 0.9500 .
C47 C48 1.377(4) .
C47 H47 0.9500 .
C48 H48 0.9500 .
C49 C54 1.394(4) .
C49 C50 1.396(4) .
C50 C51 1.391(4) .
C50 H50 0.9500 .
C51 C52 1.377(4) .
C51 H51 0.9500 .
C52 C53 1.382(4) .
C52 H52 0.9500 .
C53 C54 1.393(4) .
C53 H53 0.9500 .
C54 H54 0.9500 .
C55 C56 1.393(4) .
C55 C60 1.403(4) .
C56 C57 1.395(4) .
C56 H56 0.9500 .
C57 C58 1.382(4) .
C57 H57 0.9500 .
C58 C59 1.374(4) .
C58 H58 0.9500 .
C59 C60 1.380(4) .
C59 H59 0.9500 .
C60 H60 0.9500 .
C61 C66 1.399(4) .
C61 C62 1.406(4) .
C62 C63 1.373(4) .
C62 H62 0.9500 .
C63 C64 1.386(4) .
C63 H63 0.9500 .
C64 C65 1.387(4) .
C64 H64 0.9500 .
C65 C66 1.382(4) .
C65 H65 0.9500 .
C66 H66 0.9500 .
C67 C72 1.387(4) .
C67 C68 1.400(4) .
C68 C69 1.382(4) .
C68 H68 0.9500 .
C69 C70 1.383(4) .
C69 H69 0.9500 .
C70 C71 1.380(4) .
C70 H70 0.9500 .
C71 C72 1.391(4) .
C71 H71 0.9500 .
C72 H72 0.9500 .
